data_1561386
loop_
_publ_author_name
'Stegemann, Frank'
'Benndorf, Christopher'
'Touzani, Rachid St.'
'Fokwa, Boniface P.T.'
'Janka, Oliver'

_publ_section_title
;
 Experimental and theoretical investigations of the polar intermetallics
 SrPt3Al2 and Sr2Pd2Al
;
_journal_name_full 'Journal of Solid State Chemistry'
_journal_page_first 143
_journal_page_last 150
_journal_paper_doi 10.1016/j.jssc.2016.07.019
_journal_volume 242
_journal_year 2016
_chemical_formula_sum 'Al Pd2 Sr2'
_chemical_formula_weight 415
_space_group_IT_number 43
_space_group_name_Hall 'F 2 -2d'
_space_group_name_H-M_alt 'F d d 2'
_symmetry_cell_setting orthorhombic
_symmetry_Int_Tables_number 43
_symmetry_space_group_name_Hall 'F 2 -2d'
_symmetry_space_group_name_H-M 'F d d 2'
_cell_angle_alpha 90
_cell_angle_beta 90
_cell_angle_gamma 90
_cell_formula_units_Z 8
_cell_length_a 10.4145(5)
_cell_length_b 15.5824(7)
_cell_length_c 6.0437(3)
_cell_measurement_temperature 293
_cell_volume 980.79(8)
_diffrn_ambient_temperature 293
_diffrn_measured_fraction_theta_full 1
_diffrn_measured_fraction_theta_max 1
_diffrn_measurement_device 'four-circle diffractometer'
_diffrn_measurement_device_type 'IPDS Stoe'
_diffrn_measurement_method '??integration method??'
_diffrn_radiation_monochromator graphite
_diffrn_radiation_probe x-ray
_diffrn_radiation_source 'X-ray tube'
_diffrn_radiation_type 'Mo K\a'
_diffrn_radiation_wavelength 0.71073
_diffrn_reflns_av_R_equivalents 0.0705
_diffrn_reflns_av_unetI/netI 0.0281
_diffrn_reflns_limit_h_max 15
_diffrn_reflns_limit_h_min -15
_diffrn_reflns_limit_k_max 22
_diffrn_reflns_limit_k_min -22
_diffrn_reflns_limit_l_max 8
_diffrn_reflns_limit_l_min -8
_diffrn_reflns_number 8684
_diffrn_reflns_theta_full 31.85
_diffrn_reflns_theta_max 31.85
_diffrn_reflns_theta_min 4.11
_exptl_absorpt_coefficient_mu 28.833
_exptl_absorpt_correction_T_max 0.7573
_exptl_absorpt_correction_T_min 0.4822
_exptl_absorpt_correction_type gaussian
_exptl_absorpt_process_details Jana2006
_exptl_crystal_colour silver
_exptl_crystal_density_diffrn 5.6213
_exptl_crystal_description block
_exptl_crystal_F_000 1448
_exptl_crystal_size_max 0.040
_exptl_crystal_size_mid 0.030
_exptl_crystal_size_min 0.020
_refine_diff_density_max 0.59
_refine_diff_density_min -0.61
_refine_ls_abs_structure_details '  388 of Friedel pairs used in the refinement'
_refine_ls_abs_structure_Flack -0.011(10)
_refine_ls_extinction_coef 1900(90)
_refine_ls_extinction_method 'B-C type 1 Lorentzian isotropic (Becker & Coppens, 1974)'
_refine_ls_goodness_of_fit_gt 1.03
_refine_ls_goodness_of_fit_ref 0.98
_refine_ls_number_constraints 1
_refine_ls_number_parameters 25
_refine_ls_number_reflns 844
_refine_ls_number_restraints 0
_refine_ls_R_factor_all 0.0262
_refine_ls_R_factor_gt 0.0174
_refine_ls_shift/su_max 0.0020
_refine_ls_shift/su_mean 0.0005
_refine_ls_structure_factor_coef Fsqd
_refine_ls_weighting_details w=1/(\s^2^(I)+0.000144I^2^)
_refine_ls_weighting_scheme sigma
_refine_ls_wR_factor_gt 0.0279
_refine_ls_wR_factor_ref 0.0291
_reflns_number_gt 700
_reflns_number_total 844
_reflns_threshold_expression I>3\s(I)
_cod_data_source_file JSSC-2016-242-143.cif
_cod_data_source_block I
_cod_depositor_comments
;
The following automatic conversions were performed:

data item '_diffrn_radiation_probe' value 'X-ray' was changed to
'x-ray' in accordance with the built-in table derived from the CIF
Core dictionary named 'cif_core.dic' version 2.4.5 last updated on
2014-11-21.

data item '_exptl_absorpt_correction_type' value 'Gaussian' was
changed to 'gaussian' in accordance with the built-in table derived
from the CIF Core dictionary named 'cif_core.dic' version 2.4.5 last
updated on 2014-11-21.

Automatic conversion script
Id: cif_fix_values 8369 2020-08-20 11:38:08Z andrius 
;
_cod_original_sg_symbol_Hall 'F -2xuvw;-2yuvw;2z'
_cod_original_formula_sum 'Al1 Pd2 Sr2'
_cod_database_code 1561386

loop_
_space_group_symop_id
_space_group_symop_operation_xyz
1 x,y,z
2 -x,-y,z
3 x+1/4,-y+1/4,z+1/4
4 -x+1/4,y+1/4,z+1/4
5 x,y+1/2,z+1/2
6 -x,-y+1/2,z+1/2
7 x+1/4,-y+3/4,z+3/4
8 -x+1/4,y+3/4,z+3/4
9 x+1/2,y,z+1/2
10 -x+1/2,-y,z+1/2
11 x+3/4,-y+1/4,z+3/4
12 -x+3/4,y+1/4,z+3/4
13 x+1/2,y+1/2,z
14 -x+1/2,-y+1/2,z
15 x+3/4,-y+3/4,z+1/4
16 -x+3/4,y+3/4,z+1/4

loop_
_atom_site_label
_atom_site_type_symbol
_atom_site_fract_x
_atom_site_fract_y
_atom_site_fract_z
_atom_site_adp_type
_atom_site_U_iso_or_equiv
_atom_site_site_symmetry_multiplicity
_atom_site_occupancy
_atom_site_calc_flag
_atom_site_refinement_flags
_atom_site_disorder_assembly
_atom_site_disorder_group
Sr Sr 0.16761(4) 0.04936(2) 0.52335(13) Uani 0.01162(10) 16 1 d . . .
Pd Pd 0.16129(3) 0.12229(2) 0.03 Uani 0.01250(8) 16 1 d . . .
Al Al 0 0 0.0000(4) Uani 0.0111(5) 8 1 d . . .

loop_
_atom_site_aniso_label
_atom_site_aniso_type_symbol
_atom_site_aniso_U_11
_atom_site_aniso_U_22
_atom_site_aniso_U_33
_atom_site_aniso_U_12
_atom_site_aniso_U_13
_atom_site_aniso_U_23
Sr Sr 0.01154(15) 0.01240(19) 0.01093(16) -0.00019(15) 0.00071(15) 0.0017(3)
Pd Pd 0.01325(13) 0.01084(16) 0.01340(14) -0.00135(12) 0.00012(12) -0.0020(3)
Al Al 0.0113(7) 0.0103(9) 0.0117(10) 0.0005(6) 0 0

loop_
_atom_type_symbol
_atom_type_scat_dispersion_real
_atom_type_scat_dispersion_imag
_atom_type_scat_source
Al 0.0645 0.0514 'International Tables Vol C tables 4.2.6.8 and 6.1.1.1'
Pd -0.9988 1.0072 'International Tables Vol C tables 4.2.6.8 and 6.1.1.1'
Sr -1.5307 3.2498 'International Tables Vol C tables 4.2.6.8 and 6.1.1.1'

loop_
_exptl_crystal_face_index_h
_exptl_crystal_face_index_k
_exptl_crystal_face_index_l
_exptl_crystal_face_perp_dist
-10 -7 2 0.0127
12 30 -7 0.0085
-3 -30 -7 0.012
30 13 -27 0.005
-30 1 30 0.0068
11 30 0 0.0126
7 -30 1 0.0131
30 7 -8 0.0139
-15 10 4 0.0091
2 -10 7 0.011
-12 -29 30 0.0084
-30 -5 -3 0.0195
-5 17 30 0.0123

loop_
_geom_bond_atom_site_label_1
_geom_bond_atom_site_label_2
_geom_bond_site_symmetry_1
_geom_bond_site_symmetry_2
_geom_bond_distance
Sr Sr . 2_555 3.8152(7)
Sr Sr . 10_554 3.8003(10)
Sr Sr . 10_555 3.8003(10)
Sr Sr . 3_555 3.8235(7)
Sr Sr . 11_454 3.8235(7)
Sr Pd . . 3.1916(8)
Sr Pd . 1_556 3.2668(8)
Sr Pd . 10_555 3.2141(5)
Sr Pd . 3_555 3.1771(6)
Sr Pd . 11_455 3.3201(6)
Sr Pd . 8_545 3.2702(6)
Sr Al . . 3.694(2)
Sr Al . 1_556 3.455(2)
Sr Al . 9_555 3.5488(5)
Sr Al . 3_555 3.6387(11)
Pd Pd . 3_555 3.0115(5)
Pd Pd . 11_454 3.0115(5)
Pd Al . . 2.5467(4)
Pd Al . 3_555 2.5655(12)

loop_
_twin_individual_id
_twin_individual_mass_fraction_refined
_twin_individual_twin_matrix_11
_twin_individual_twin_matrix_12
_twin_individual_twin_matrix_13
_twin_individual_twin_matrix_21
_twin_individual_twin_matrix_22
_twin_individual_twin_matrix_23
_twin_individual_twin_matrix_31
_twin_individual_twin_matrix_32
_twin_individual_twin_matrix_33
1 1.011(10) 1 0 0 0 1 0 0 0 1
2 -0.011(10) -1 0 0 0 -1 0 0 0 -1
